data_4501883
loop_
_publ_author_name
'Laurila, Elina'
'Oresmaa, Larisa'
'Niskanen, Mika'
'Hirva, Pipsa'
'Haukka, Matti'

_publ_section_title
;
 Metal&#x2212;Metal Interactions in Stacked Mononuclear and Dinuclear
 Rhodium 2,2&#x2032;-Biimidazole Carbonyl Complexes
;
_journal_issue 8
_journal_name_full 'Crystal Growth &amp; Design'
_journal_page_first 3775
_journal_paper_doi 10.1021/cg100606f
_journal_volume 10
_journal_year 2010
_chemical_formula_moiety '2(C12 H10 Cl2 N4 O4 Rh2), C2 H6 O'
_chemical_formula_sum 'C26 H26 Cl4 N8 O9 Rh4'
_chemical_formula_weight 1147.99
_chemical_name_systematic
;
 ?
;
_space_group_IT_number 15
_symmetry_cell_setting monoclinic
_symmetry_space_group_name_Hall '-C 2yc'
_symmetry_space_group_name_H-M 'C 1 2/c 1'
_atom_sites_solution_hydrogens geom
_atom_sites_solution_primary direct
_atom_sites_solution_secondary difmap
_audit_creation_method SHELXL-97
_cell_angle_alpha 90.00
_cell_angle_beta 93.861(5)
_cell_angle_gamma 90.00
_cell_formula_units_Z 2
_cell_length_a 14.1879(8)
_cell_length_b 23.784(2)
_cell_length_c 6.7703(6)
_cell_measurement_reflns_used 4468
_cell_measurement_temperature 100(2)
_cell_measurement_theta_max 27.48
_cell_measurement_theta_min 1.00
_cell_volume 2279.4(3)
_computing_cell_refinement 'Denzo/Scalepack (Otwinowski & Minor, 1997)'
_computing_data_collection 'Collect (Bruker AXS BV, 1997-2008)'
_computing_data_reduction 'Denzo/Scalepack (Otwinowski & Minor, 1997)'
_computing_molecular_graphics 'Diamond v.3.2c (Brandenburg, 2009)'
_computing_publication_material 'SHELXL-97 (Sheldrick, 2008)'
_computing_structure_refinement 'SHELXL-97 (Sheldrick, 2008)'
_computing_structure_solution 'SIR97 (Altomare et al., 1997)'
_diffrn_ambient_temperature 100(2)
_diffrn_detector_area_resol_mean 9
_diffrn_measured_fraction_theta_full 0.996
_diffrn_measured_fraction_theta_max 0.996
_diffrn_measurement_device '95mm CCD camera on \k-goniostat'
_diffrn_measurement_device_type 'Nonius KappaCCD'
_diffrn_measurement_method '\f scans and \w scans with \k offset'
_diffrn_radiation_monochromator 'horizontally mounted graphite crystal'
_diffrn_radiation_source 'fine-focus sealed tube'
_diffrn_radiation_type MoK\a
_diffrn_radiation_wavelength 0.71073
_diffrn_reflns_av_R_equivalents 0.0784
_diffrn_reflns_av_sigmaI/netI 0.0444
_diffrn_reflns_limit_h_max 18
_diffrn_reflns_limit_h_min -18
_diffrn_reflns_limit_k_max 30
_diffrn_reflns_limit_k_min -30
_diffrn_reflns_limit_l_max 8
_diffrn_reflns_limit_l_min -8
_diffrn_reflns_number 17567
_diffrn_reflns_theta_full 27.00
_diffrn_reflns_theta_max 27.00
_diffrn_reflns_theta_min 4.15
_exptl_absorpt_coefficient_mu 1.705
_exptl_absorpt_correction_T_max 0.8480
_exptl_absorpt_correction_T_min 0.7756
_exptl_absorpt_correction_type multi-scan
_exptl_absorpt_process_details 'SADABS (Sheldrick, 2008)'
_exptl_crystal_colour reddish-orange
_exptl_crystal_density_diffrn 1.673
_exptl_crystal_density_method 'not measured'
_exptl_crystal_description block
_exptl_crystal_F_000 1116
_exptl_crystal_size_max 0.16
_exptl_crystal_size_mid 0.15
_exptl_crystal_size_min 0.10
_refine_diff_density_max 1.313
_refine_diff_density_min -1.032
_refine_diff_density_rms 0.166
_refine_ls_extinction_method none
_refine_ls_goodness_of_fit_ref 1.092
_refine_ls_hydrogen_treatment constr
_refine_ls_matrix_type full
_refine_ls_number_parameters 137
_refine_ls_number_reflns 2494
_refine_ls_number_restraints 20
_refine_ls_restrained_S_all 1.089
_refine_ls_R_factor_all 0.0808
_refine_ls_R_factor_gt 0.0594
_refine_ls_shift/su_max 0.001
_refine_ls_shift/su_mean 0.000
_refine_ls_structure_factor_coef Fsqd
_refine_ls_weighting_details 'calc w=1/[\s^2^(Fo^2^)+(0.0489P)^2^+47.3793P] where P=(Fo^2^+2Fc^2^)/3'
_refine_ls_weighting_scheme calc
_refine_ls_wR_factor_gt 0.1420
_refine_ls_wR_factor_ref 0.1533
_reflns_number_gt 1926
_reflns_number_total 2494
_reflns_threshold_expression >2sigma(I)
_cod_data_source_file cg100606f_si_002.cif
_cod_data_source_block 4
_cod_original_sg_symbol_H-M 'C 2/c'
_cod_database_code 4501883

loop_
_symmetry_equiv_pos_as_xyz
'x, y, z'
'-x, y, -z+1/2'
'x+1/2, y+1/2, z'
'-x+1/2, y+1/2, -z+1/2'
'-x, -y, -z'
'x, -y, z-1/2'
'-x+1/2, -y+1/2, -z'
'x+1/2, -y+1/2, z-1/2'

loop_
_atom_site_label
_atom_site_type_symbol
_atom_site_fract_x
_atom_site_fract_y
_atom_site_fract_z
_atom_site_U_iso_or_equiv
_atom_site_adp_type
_atom_site_occupancy
_atom_site_symmetry_multiplicity
_atom_site_calc_flag
_atom_site_refinement_flags
Rh1 Rh 0.51755(4) 0.35863(3) 0.01834(9) 0.0318(2) Uani 1 1 d .
Cl1 Cl 0.67150(11) 0.32206(9) 0.0854(3) 0.0354(4) Uani 1 1 d .
O1 O 0.6039(5) 0.4729(3) 0.0140(12) 0.064(2) Uani 1 1 d .
O2 O 0.3242(4) 0.4052(3) -0.0656(10) 0.0501(16) Uani 1 1 d .
N1 N 0.4586(4) 0.2780(3) 0.0173(9) 0.0307(13) Uani 1 1 d .
N2 N 0.4017(4) 0.1993(3) 0.1342(10) 0.0323(14) Uani 1 1 d .
C1 C 0.5706(6) 0.4296(4) 0.0152(14) 0.043(2) Uani 1 1 d .
C2 C 0.3973(6) 0.3882(3) -0.0346(13) 0.0391(18) Uani 1 1 d .
C5 C 0.3868(5) 0.2590(4) -0.1114(12) 0.0368(18) Uani 1 1 d .
H5 H 0.3657 0.2770 -0.2317 0.044 Uiso 1 1 calc R
C6 C 0.3506(5) 0.2109(4) -0.0416(12) 0.0371(18) Uani 1 1 d .
H6 H 0.3001 0.1894 -0.1017 0.045 Uiso 1 1 calc R
C7 C 0.3798(6) 0.1553(4) 0.2765(15) 0.047(2) Uani 1 1 d .
H7A H 0.4227 0.1587 0.3956 0.071 Uiso 1 1 calc R
H7B H 0.3877 0.1183 0.2165 0.071 Uiso 1 1 calc R
H7C H 0.3144 0.1596 0.3124 0.071 Uiso 1 1 calc R
C8 C 0.4654(4) 0.2412(3) 0.1640(11) 0.0294(15) Uani 1 1 d .
C9 C 0.927(3) 0.5202(19) 0.386(7) 0.071(9) Uani 0.25 1 d PDU
H9A H 0.9100 0.5590 0.4154 0.107 Uiso 0.25 1 calc PR
H9B H 0.9818 0.5200 0.3051 0.107 Uiso 0.25 1 calc PR
H9C H 0.9427 0.4999 0.5099 0.107 Uiso 0.25 1 calc PR
C10 C 0.845(3) 0.4917(13) 0.274(8) 0.076(9) Uani 0.25 1 d PDU
H10A H 0.7888 0.4931 0.3531 0.091 Uiso 0.25 1 calc PR
H10B H 0.8295 0.5118 0.1478 0.091 Uiso 0.25 1 calc PR
O3 O 0.869(2) 0.4327(12) 0.233(5) 0.073(9) Uani 0.25 1 d PD
H3O H 0.8195 0.4117 0.2227 0.109 Uiso 0.25 1 d PR

loop_
_atom_site_aniso_label
_atom_site_aniso_U_11
_atom_site_aniso_U_22
_atom_site_aniso_U_33
_atom_site_aniso_U_23
_atom_site_aniso_U_13
_atom_site_aniso_U_12
Rh1 0.0222(3) 0.0362(3) 0.0369(4) 0.0023(3) 0.0022(2) -0.0008(2)
Cl1 0.0212(8) 0.0494(11) 0.0355(10) -0.0032(8) 0.0006(7) 0.0032(7)
O1 0.053(4) 0.040(4) 0.099(6) 0.009(4) 0.004(4) -0.012(3)
O2 0.032(3) 0.048(4) 0.070(4) 0.002(3) -0.003(3) 0.007(3)
N1 0.019(3) 0.040(3) 0.033(3) 0.000(3) -0.001(2) 0.002(2)
N2 0.024(3) 0.036(3) 0.037(4) -0.003(3) -0.002(3) -0.006(2)
C1 0.034(4) 0.043(5) 0.053(5) -0.002(4) 0.001(4) 0.000(4)
C2 0.037(4) 0.034(4) 0.047(5) 0.002(4) 0.004(4) -0.003(3)
C5 0.028(4) 0.052(5) 0.030(4) -0.006(4) -0.003(3) 0.007(3)
C6 0.024(3) 0.050(5) 0.036(4) -0.002(4) -0.005(3) -0.006(3)
C7 0.038(4) 0.045(5) 0.058(6) 0.009(4) 0.000(4) -0.007(4)
C8 0.019(3) 0.042(4) 0.027(4) 0.002(3) 0.003(3) 0.001(3)
C9 0.068(11) 0.065(11) 0.080(12) 0.003(8) -0.003(8) 0.003(8)
C10 0.072(11) 0.071(11) 0.083(12) 0.004(8) -0.001(8) 0.001(8)
O3 0.055(17) 0.068(19) 0.10(2) -0.024(17) 0.018(16) -0.032(15)

loop_
_atom_type_symbol
_atom_type_description
_atom_type_scat_dispersion_real
_atom_type_scat_dispersion_imag
_atom_type_scat_source
C C 0.0033 0.0016 'International Tables Vol C Tables 4.2.6.8 and 6.1.1.4'
H H 0.0000 0.0000 'International Tables Vol C Tables 4.2.6.8 and 6.1.1.4'
N N 0.0061 0.0033 'International Tables Vol C Tables 4.2.6.8 and 6.1.1.4'
O O 0.0106 0.0060 'International Tables Vol C Tables 4.2.6.8 and 6.1.1.4'
Cl Cl 0.1484 0.1585 'International Tables Vol C Tables 4.2.6.8 and 6.1.1.4'
Rh Rh -1.1178 0.9187 'International Tables Vol C Tables 4.2.6.8 and 6.1.1.4'

loop_
_geom_angle_atom_site_label_1
_geom_angle_atom_site_label_2
_geom_angle_atom_site_label_3
_geom_angle
_geom_angle_site_symmetry_1
_geom_angle_site_symmetry_3
_geom_angle_publ_flag
C1 Rh1 C2 91.2(4) . . yes
C1 Rh1 N1 179.0(3) . . ?
C2 Rh1 N1 89.1(3) . . ?
C1 Rh1 Cl1 88.1(3) . . ?
C2 Rh1 Cl1 179.3(2) . . ?
N1 Rh1 Cl1 91.58(16) . . yes
C1 Rh1 Rh1 95.8(3) . 2_655 yes
C2 Rh1 Rh1 89.3(3) . 2_655 yes
N1 Rh1 Rh1 85.12(17) . 2_655 yes
Cl1 Rh1 Rh1 90.82(5) . 2_655 ?
C1 Rh1 Rh1 91.0(3) . 2_654 ?
C2 Rh1 Rh1 75.2(3) . 2_654 ?
N1 Rh1 Rh1 88.21(17) . 2_654 yes
Cl1 Rh1 Rh1 104.74(5) . 2_654 yes
Rh1 Rh1 Rh1 163.24(4) 2_655 2_654 ?
C8 N1 C5 105.8(6) . . ?
C8 N1 Rh1 126.5(5) . . ?
C5 N1 Rh1 125.8(5) . . ?
C8 N2 C6 106.8(6) . . ?
C8 N2 C7 126.6(7) . . ?
C6 N2 C7 125.9(6) . . ?
O1 C1 Rh1 179.4(8) . . ?
O2 C2 Rh1 178.8(8) . . ?
C6 C5 N1 109.9(7) . . ?
C6 C5 H5 125.0 . . ?
N1 C5 H5 125.0 . . ?
C5 C6 N2 106.3(6) . . ?
C5 C6 H6 126.9 . . ?
N2 C6 H6 126.9 . . ?
N2 C7 H7A 109.5 . . ?
N2 C7 H7B 109.5 . . ?
H7A C7 H7B 109.5 . . ?
N2 C7 H7C 109.5 . . ?
H7A C7 H7C 109.5 . . ?
H7B C7 H7C 109.5 . . ?
N1 C8 N2 111.2(6) . . ?
N1 C8 C8 127.2(5) . 2_655 ?
N2 C8 C8 121.5(5) . 2_655 ?
C10 C9 H9A 109.5 . . ?
C10 C9 H9B 109.5 . . ?
H9A C9 H9B 109.5 . . ?
C10 C9 H9C 109.5 . . ?
H9A C9 H9C 109.5 . . ?
H9B C9 H9C 109.5 . . ?
O3 C10 C9 110(3) . . ?
O3 C10 H10A 109.6 . . ?
C9 C10 H10A 109.6 . . ?
O3 C10 H10B 109.6 . . ?
C9 C10 H10B 109.6 . . ?
H10A C10 H10B 108.1 . . ?
C10 O3 H3O 112.1 . . ?

loop_
_geom_bond_atom_site_label_1
_geom_bond_atom_site_label_2
_geom_bond_distance
_geom_bond_site_symmetry_2
_geom_bond_publ_flag
Rh1 C1 1.849(9) . yes
Rh1 C2 1.858(8) . yes
Rh1 N1 2.091(6) . yes
Rh1 Cl1 2.3664(18) . yes
Rh1 Rh1 3.2090(12) 2_655 yes
Rh1 Rh1 3.6341(13) 2_654 yes
O1 C1 1.133(10) . ?
O2 C2 1.118(9) . ?
N1 C8 1.323(10) . ?
N1 C5 1.372(9) . ?
N2 C8 1.351(9) . ?
N2 C6 1.379(10) . ?
N2 C7 1.470(11) . ?
C5 C6 1.353(12) . ?
C5 H5 0.9500 . ?
C6 H6 0.9500 . ?
C7 H7A 0.9800 . ?
C7 H7B 0.9800 . ?
C7 H7C 0.9800 . ?
C8 C8 1.473(14) 2_655 ?
C9 C10 1.507(10) . ?
C9 H9A 0.9800 . ?
C9 H9B 0.9800 . ?
C9 H9C 0.9800 . ?
C10 O3 1.474(10) . ?
C10 H10A 0.9900 . ?
C10 H10B 0.9900 . ?
O3 H3O 0.8548 . ?
